data_7205663
loop_
_publ_author_name
'Braga, Dario'
'Grepioni, Fabrizia'
'Lampronti, Giulio I.'

_publ_section_title
;
 Supramolecular metathesis: co-former exchange in co-crystals of
 pyrazine with (R,R)-, (S,S)-, (R,S)- and (S,S/R,R)-tartaric acid
;
_journal_issue 9
_journal_name_full CrystEngComm
_journal_page_first 3122
_journal_paper_doi 10.1039/c0ce00576b
_journal_volume 13
_journal_year 2011
_chemical_absolute_configuration unk
_chemical_formula_moiety 'C4 H6 O6, C4 H4 N2'
_chemical_formula_sum 'C8 H10 N2 O6'
_chemical_formula_weight 230.18
_chemical_name_systematic
;
?
;
_space_group_IT_number 1
_symmetry_cell_setting triclinic
_symmetry_space_group_name_Hall 'P 1'
_symmetry_space_group_name_H-M 'P 1'
_atom_sites_solution_hydrogens geom
_atom_sites_solution_primary direct
_atom_sites_solution_secondary difmap
_audit_creation_date 2010-08-24T21:33:08-00:00
_audit_creation_method 'WinGX routine CIF_UPDATE'
_cell_angle_alpha 92.426(9)
_cell_angle_beta 102.087(9)
_cell_angle_gamma 94.810(9)
_cell_formula_units_Z 1
_cell_length_a 4.9179(5)
_cell_length_b 5.4897(7)
_cell_length_c 9.5322(11)
_cell_measurement_reflns_used 850
_cell_measurement_temperature 293(2)
_cell_measurement_theta_max 28.4401
_cell_measurement_theta_min 3.7203
_cell_volume 250.28(5)
_computing_cell_refinement
;
CrysAlisPro, Oxford Diffraction Ltd.,
Version 1.171.33.34d (release 27-02-2009 CrysAlis171 .NET)
(compiled Feb 27 2009,15:38:38)
;
_computing_data_collection
;
CrysAlisPro, Oxford Diffraction Ltd.,
Version 1.171.33.34d (release 27-02-2009 CrysAlis171 .NET)
(compiled Feb 27 2009,15:38:38)
;
_computing_data_reduction
;
CrysAlisPro, Oxford Diffraction Ltd.,
Version 1.171.33.34d (release 27-02-2009 CrysAlis171 .NET)
(compiled Feb 27 2009,15:38:38)
;
_computing_molecular_graphics 'Ortep-3 for Windows (Farrugia, 1997)'
_computing_publication_material 'WinGX publication routines (Farrugia, 1999)'
_computing_structure_refinement 'SHELXL-97 (Sheldrick, 1997)'
_computing_structure_solution 'SHELXS-97 (Sheldrick, 1990)'
_diffrn_ambient_temperature 293(2)
_diffrn_detector_area_resol_mean 16.134
_diffrn_measured_fraction_theta_full 0.998
_diffrn_measured_fraction_theta_max 0.884
_diffrn_measurement_device_type 'Goniometer KM4/Xcalibur, detector: Sapphire3'
_diffrn_measurement_method '\w scans'
_diffrn_radiation_monochromator graphite
_diffrn_radiation_type MoK\a
_diffrn_radiation_wavelength 0.71073
_diffrn_reflns_av_R_equivalents 0.0168
_diffrn_reflns_av_unetI/netI 0.0559
_diffrn_reflns_limit_h_max 6
_diffrn_reflns_limit_h_min -6
_diffrn_reflns_limit_k_max 6
_diffrn_reflns_limit_k_min -7
_diffrn_reflns_limit_l_max 11
_diffrn_reflns_limit_l_min -11
_diffrn_reflns_number 1799
_diffrn_reflns_theta_full 25
_diffrn_reflns_theta_max 28.5
_diffrn_reflns_theta_min 3.73
_exptl_absorpt_coefficient_mu 0.133
_exptl_absorpt_correction_T_max 1
_exptl_absorpt_correction_T_min 0.8506
_exptl_absorpt_correction_type multi-scan
_exptl_absorpt_process_details
;
CrysAlisPro, Oxford Diffraction Ltd.,
Version 1.171.33.34d (release 27-02-2009 CrysAlis171 .NET)
(compiled Feb 27 2009,15:38:38)
Empirical absorption correction using spherical harmonics,
implemented in SCALE3 ABSPACK scaling algorithm.
;
_exptl_crystal_colour colourless
_exptl_crystal_density_diffrn 1.527
_exptl_crystal_density_method 'not measured'
_exptl_crystal_description prism
_exptl_crystal_F_000 120
_exptl_crystal_size_max 0.1
_exptl_crystal_size_mid 0.05
_exptl_crystal_size_min 0.02
_refine_diff_density_max 0.133
_refine_diff_density_min -0.189
_refine_diff_density_rms 0.036
_refine_ls_abs_structure_details 'Flack H D (1983), Acta Cryst. A39, 876-881'
_refine_ls_abs_structure_Flack 0(10)
_refine_ls_extinction_method none
_refine_ls_goodness_of_fit_ref 0.804
_refine_ls_hydrogen_treatment mixed
_refine_ls_matrix_type full
_refine_ls_number_parameters 161
_refine_ls_number_reflns 1131
_refine_ls_number_restraints 3
_refine_ls_restrained_S_all 0.803
_refine_ls_R_factor_all 0.0629
_refine_ls_R_factor_gt 0.0375
_refine_ls_shift/su_max 0
_refine_ls_shift/su_mean 0
_refine_ls_structure_factor_coef Fsqd
_refine_ls_weighting_details 'calc w=1/[\s^2^(Fo^2^)+(0.0458P)^2^+0.0000P] where P=(Fo^2^+2Fc^2^)/3'
_refine_ls_weighting_scheme calc
_refine_ls_wR_factor_ref 0.0737
_reflns_number_gt 763
_reflns_number_total 1131
_reflns_threshold_expression >2sigma(I)
_cod_data_source_file c0ce00576b.txt
_cod_data_source_block rrt1py1
_cod_database_code 7205663

loop_
_symmetry_equiv_pos_as_xyz
'x, y, z'

loop_
_atom_site_label
_atom_site_fract_x
_atom_site_fract_y
_atom_site_fract_z
_atom_site_U_iso_or_equiv
_atom_site_adp_type
_atom_site_calc_flag
_atom_site_refinement_flags
_atom_site_occupancy
_atom_site_disorder_assembly
_atom_site_disorder_group
_atom_site_type_symbol
C1 0.5439(6) 1.4923(6) 1.0482(3) 0.0330(8) Uani d . 1 . . C
C2 0.6782(6) 1.3443(6) 0.9469(3) 0.0322(8) Uani d . 1 . . C
H2 0.7803 1.2207 1.0015 0.039 Uiso calc R 1 . . H
C3 0.4540(6) 1.2118(6) 0.8240(3) 0.0322(8) Uani d . 1 . . C
H3 0.3388 1.0895 0.8635 0.039 Uiso calc R 1 . . H
C4 0.6105(6) 1.0836(6) 0.7253(4) 0.0335(8) Uani d . 1 . . C
O1 0.4460(5) 1.3552(5) 1.1404(3) 0.0516(7) Uani d . 1 . . O
O2 0.5277(5) 1.7066(4) 1.0407(3) 0.0453(6) Uani d . 1 . . O
O3 0.7703(5) 0.9349(4) 0.7691(3) 0.0482(7) Uani d . 1 . . O
O4 0.5644(5) 1.1511(5) 0.5927(3) 0.0497(7) Uani d . 1 . . O
O5 0.2825(4) 1.3753(4) 0.7480(2) 0.0433(7) Uani d . 1 . . O
O6 0.8695(5) 1.4986(5) 0.8927(3) 0.0404(6) Uani d . 1 . . O
H100 0.370(8) 1.439(7) 1.193(4) 0.054(12) Uiso d . 1 . . H
H400 0.688(8) 1.076(8) 0.540(5) 0.070(13) Uiso d . 1 . . H
H500 0.161(8) 1.409(7) 0.794(4) 0.059(12) Uiso d . 1 . . H
H600 0.821(8) 1.624(7) 0.884(4) 0.056(14) Uiso d . 1 . . H
C5 1.0023(8) 0.7223(7) 0.5061(4) 0.0488(10) Uani d . 1 . . C
H5 0.9756 0.6818 0.5963 0.059 Uiso calc R 1 . . H
C6 1.1640(8) 0.5854(7) 0.4383(4) 0.0481(10) Uani d . 1 . . C
H6 1.2421 0.4527 0.483 0.058 Uiso calc R 1 . . H
C7 1.0996(7) 0.8310(7) 0.2519(4) 0.0448(10) Uani d . 1 . . C
H7 1.1348 0.8772 0.1641 0.054 Uiso calc R 1 . . H
C8 0.9321(8) 0.9644(7) 0.3183(4) 0.0442(10) Uani d . 1 . . C
H8 0.8515 1.0951 0.2725 0.053 Uiso calc R 1 . . H
N1 0.8827(6) 0.9124(5) 0.4450(3) 0.0411(7) Uani d . 1 . . N
N2 1.2112(6) 0.6384(5) 0.3105(3) 0.0416(8) Uani d . 1 . . N

loop_
_atom_site_aniso_label
_atom_site_aniso_U_11
_atom_site_aniso_U_22
_atom_site_aniso_U_33
_atom_site_aniso_U_12
_atom_site_aniso_U_13
_atom_site_aniso_U_23
C1 0.0304(17) 0.042(2) 0.0288(19) 0.0140(16) 0.0082(14) 0.0002(16)
C2 0.0361(17) 0.0349(17) 0.033(2) 0.0159(15) 0.0180(15) 0.0053(16)
C3 0.0329(17) 0.0383(19) 0.032(2) 0.0112(15) 0.0173(15) 0.0055(16)
C4 0.0377(18) 0.0324(19) 0.035(2) 0.0064(16) 0.0173(14) -0.0003(16)
O1 0.0768(18) 0.0500(15) 0.0459(16) 0.0301(14) 0.0425(14) 0.0119(13)
O2 0.0547(16) 0.0380(14) 0.0514(16) 0.0143(13) 0.0264(12) 0.0005(12)
O3 0.0655(15) 0.0434(14) 0.0494(15) 0.0286(13) 0.0319(12) 0.0135(12)
O4 0.0609(17) 0.0639(17) 0.0351(15) 0.0330(15) 0.0243(13) 0.0036(13)
O5 0.0398(14) 0.0633(17) 0.0350(14) 0.0264(13) 0.0172(11) 0.0061(12)
O6 0.0369(13) 0.0391(15) 0.0527(15) 0.0119(12) 0.0231(11) 0.0041(12)
C5 0.067(2) 0.056(2) 0.033(2) 0.023(2) 0.0259(18) 0.0067(19)
C6 0.068(2) 0.046(2) 0.038(2) 0.0208(19) 0.0221(18) 0.0045(19)
C7 0.055(2) 0.049(2) 0.036(2) 0.014(2) 0.0172(18) 0.003(2)
C8 0.055(2) 0.044(2) 0.039(2) 0.0199(18) 0.0149(17) 0.0081(19)
N1 0.0470(16) 0.0465(18) 0.0338(17) 0.0176(15) 0.0133(13) -0.0022(14)
N2 0.0503(18) 0.0450(18) 0.035(2) 0.0165(15) 0.0172(15) -0.0011(16)

loop_
_atom_type_symbol
_atom_type_description
_atom_type_scat_dispersion_real
_atom_type_scat_dispersion_imag
_atom_type_scat_source
C C 0.0033 0 'International Tables Vol C Tables 4.2.6.8 and 6.1.1.4'
N N 0.0061 0 'International Tables Vol C Tables 4.2.6.8 and 6.1.1.4'
O O 0.0106 0 'International Tables Vol C Tables 4.2.6.8 and 6.1.1.4'
H H 0 0 'International Tables Vol C Tables 4.2.6.8 and 6.1.1.4'

loop_
_geom_angle_atom_site_label_1
_geom_angle_atom_site_label_2
_geom_angle_atom_site_label_3
_geom_angle
_geom_angle_site_symmetry_1
_geom_angle_site_symmetry_3
_geom_angle_publ_flag
O2 C1 O1 125.2(3) . . ?
O2 C1 C2 122.4(3) . . ?
O1 C1 C2 112.4(3) . . ?
O6 C2 C1 109.9(3) . . ?
O6 C2 C3 111.0(2) . . ?
C1 C2 C3 110.7(2) . . ?
O5 C3 C4 110.4(2) . . ?
O5 C3 C2 111.9(2) . . ?
C4 C3 C2 106.2(2) . . ?
O3 C4 O4 123.3(3) . . ?
O3 C4 C3 121.3(3) . . ?
O4 C4 C3 115.3(3) . . ?
N1 C5 C6 121.3(3) . . ?
N2 C6 C5 121.5(3) . . ?
N2 C7 C8 121.2(3) . . ?
N1 C8 C7 122.0(3) . . ?
C8 N1 C5 116.7(3) . . ?
C7 N2 C6 117.2(3) . . ?

loop_
_geom_bond_atom_site_label_1
_geom_bond_atom_site_label_2
_geom_bond_site_symmetry_2
_geom_bond_distance
_geom_bond_publ_flag
C1 O2 . 1.190(4) ?
C1 O1 . 1.320(4) ?
C1 C2 . 1.523(4) ?
C2 O6 . 1.406(4) ?
C2 C3 . 1.540(4) ?
C3 O5 . 1.403(4) ?
C3 C4 . 1.520(4) ?
C4 O3 . 1.207(3) ?
C4 O4 . 1.312(4) ?
C5 N1 . 1.336(4) ?
C5 C6 . 1.375(5) ?
C6 N2 . 1.327(4) ?
C7 N2 . 1.323(4) ?
C7 C8 . 1.377(5) ?
C8 N1 . 1.319(4) ?

loop_
_cod_related_entry_id
_cod_related_entry_database
_cod_related_entry_code
1 ChemSpider 30653753
